data_1520149
loop_
_publ_author_name
'McDonald, E.'
'Horton, Peter N.'
'Hursthouse, Michael B.'

_publ_section_title
;
 C24H23NO6
;
_journal_name_full 'Crystal Structure Report Archive'
_journal_page_first 593
_journal_year 2008
_chemical_formula_sum 'C24 H23 N O6'
_chemical_formula_weight 421.43
_space_group_IT_number 2
_symmetry_cell_setting triclinic
_symmetry_space_group_name_Hall '-P 1'
_symmetry_space_group_name_H-M 'P -1'
_atom_sites_solution_hydrogens geom
_atom_sites_solution_primary direct
_atom_sites_solution_secondary difmap
_cell_angle_alpha 98.021(2)
_cell_angle_beta 90.671(2)
_cell_angle_gamma 91.166(2)
_cell_formula_units_Z 4
_cell_length_a 8.2973(3)
_cell_length_b 13.8488(5)
_cell_length_c 18.2558(5)
_cell_measurement_reflns_used 9285
_cell_measurement_temperature 120(2)
_cell_measurement_theta_max 27.485
_cell_measurement_theta_min 2.910
_cell_volume 2076.55(12)
_computing_cell_refinement 'DENZO (Otwinowski & Minor, 1997) & COLLECT (Hooft, R.W.W., 1998)'
_computing_data_collection 'COLLECT (Hooft, R.W.W., 1998)'
_computing_data_reduction 'DENZO (Otwinowski & Minor, 1997) & COLLECT (Hooft, R.W.W., 1998)'
_computing_molecular_graphics 'ORTEP3 for Windows (Farrugia, 1997)'
_computing_publication_material 'WinGX (Farrugia, 1999)'
_computing_structure_refinement 'SHELXL-97 (Sheldrick, 1997b)'
_computing_structure_solution 'SHELXS-97 (Sheldrick, 1997a)'
_diffrn_ambient_temperature 120(2)
_diffrn_detector_area_resol_mean 9.091
_diffrn_measured_fraction_theta_full 0.997
_diffrn_measured_fraction_theta_max 0.997
_diffrn_measurement_device_type 'Bruker-Nonius Roper CCD camera on \k-goniostat'
_diffrn_measurement_method '\f & \w scans'
_diffrn_radiation_monochromator graphite
_diffrn_radiation_source 'Bruker-Nonius FR591 rotating anode'
_diffrn_radiation_type MoK\a
_diffrn_radiation_wavelength 0.71073
_diffrn_reflns_av_R_equivalents 0.0820
_diffrn_reflns_av_sigmaI/netI 0.0721
_diffrn_reflns_limit_h_max 10
_diffrn_reflns_limit_h_min -10
_diffrn_reflns_limit_k_max 17
_diffrn_reflns_limit_k_min -17
_diffrn_reflns_limit_l_max 23
_diffrn_reflns_limit_l_min -23
_diffrn_reflns_number 45024
_diffrn_reflns_theta_full 27.48
_diffrn_reflns_theta_max 27.48
_diffrn_reflns_theta_min 2.97
_exptl_absorpt_coefficient_mu 0.097
_exptl_absorpt_correction_T_max 0.9846
_exptl_absorpt_correction_T_min 0.9594
_exptl_absorpt_correction_type multi-scan
_exptl_absorpt_process_details 'SADABS 2007/2 (Sheldrick, G.M., 2007)'
_exptl_crystal_colour Colourless
_exptl_crystal_density_diffrn 1.348
_exptl_crystal_density_method 'not measured'
_exptl_crystal_description 'Cut Block'
_exptl_crystal_F_000 888
_exptl_crystal_size_max 0.43
_exptl_crystal_size_mid 0.28
_exptl_crystal_size_min 0.16
_refine_diff_density_max 0.780
_refine_diff_density_min -0.886
_refine_diff_density_rms 0.145
_refine_ls_extinction_coef 0.026(7)
_refine_ls_extinction_expression Fc^*^=kFc[1+0.001xFc^2^\l^3^/sin(2\q)]^-1/4^
_refine_ls_extinction_method SHELXL
_refine_ls_goodness_of_fit_ref 1.445
_refine_ls_hydrogen_treatment constr
_refine_ls_matrix_type full
_refine_ls_number_parameters 573
_refine_ls_number_reflns 9500
_refine_ls_number_restraints 2
_refine_ls_restrained_S_all 1.445
_refine_ls_R_factor_all 0.1586
_refine_ls_R_factor_gt 0.1252
_refine_ls_shift/su_max 0.001
_refine_ls_shift/su_mean 0.000
_refine_ls_structure_factor_coef Fsqd
_refine_ls_weighting_details 'calc w=1/[\s^2^(Fo^2^)+(0.2000P)^2^+0.0000P] where P=(Fo^2^+2Fc^2^)/3'
_refine_ls_weighting_scheme calc
_refine_ls_wR_factor_gt 0.3355
_refine_ls_wR_factor_ref 0.3725
_reflns_number_gt 6712
_reflns_number_total 9500
_reflns_threshold_expression >2sigma(I)
_cod_data_source_file eCrystal-593.cif
_cod_data_source_block 2008src0843
_cod_depositor_comments
;
Citation :
McDonald, E and Horton, Peter N. and Hursthouse, Michael B. (2008) 
University of Southampton, Crystal Structure Report Archive. 
(doi:10.5258/ecrystals/593)

More at:
http://ecrystals.chem.soton.ac.uk/593/
;
_cod_original_sg_symbol_H-M P-1
_cod_database_code 1520149

loop_
_symmetry_equiv_pos_as_xyz
'x, y, z'
'-x, -y, -z'

loop_
_atom_site_label
_atom_site_type_symbol
_atom_site_fract_x
_atom_site_fract_y
_atom_site_fract_z
_atom_site_U_iso_or_equiv
_atom_site_adp_type
_atom_site_occupancy
_atom_site_symmetry_multiplicity
_atom_site_calc_flag
_atom_site_refinement_flags
_atom_site_disorder_assembly
_atom_site_disorder_group
C1 C 0.5576(6) 0.7927(4) 0.3336(3) 0.0303(11) Uani 1 1 d . . .
C2 C 0.6906(6) 0.6508(4) 0.2877(2) 0.0280(11) Uani 1 1 d . . .
C3 C 0.5307(6) 0.6155(4) 0.3142(2) 0.0276(10) Uani 1 1 d . . .
H3 H 0.4660 0.5756 0.2739 0.033 Uiso 1 1 calc R . .
C4 C 0.4459(6) 0.7093(4) 0.3469(2) 0.0276(11) Uani 1 1 d . . .
H4 H 0.3356 0.7144 0.3252 0.033 Uiso 1 1 calc R . .
C5 C 0.4427(6) 0.6993(4) 0.4313(3) 0.0309(11) Uani 1 1 d . . .
C6 C 0.3082(6) 0.6251(3) 0.4415(3) 0.0292(11) Uani 1 1 d . . .
H6A H 0.2077 0.6391 0.4156 0.035 Uiso 1 1 calc R . .
H6B H 0.2856 0.6240 0.4945 0.035 Uiso 1 1 calc R . .
C7 C 0.3817(6) 0.5285(4) 0.4059(3) 0.0292(11) Uani 1 1 d . . .
H7A H 0.3183 0.4988 0.3619 0.035 Uiso 1 1 calc R . .
H7B H 0.3888 0.4811 0.4416 0.035 Uiso 1 1 calc R . .
C8 C 0.5526(6) 0.5629(3) 0.3840(2) 0.0258(10) Uani 1 1 d . . .
C9 C 0.4434(6) 0.7937(4) 0.4825(3) 0.0317(11) Uani 1 1 d . A .
C10 C 0.285(2) 0.9329(15) 0.519(2) 0.051(5) Uani 0.627(16) 1 d PD A 1
H10A H 0.2576 0.9779 0.4835 0.061 Uiso 0.627(16) 1 calc PR A 1
H10B H 0.3878 0.9556 0.5444 0.061 Uiso 0.627(16) 1 calc PR A 1
C11 C 0.1552(19) 0.9315(9) 0.5741(8) 0.070(4) Uani 0.627(16) 1 d PD A 1
H11A H 0.0547 0.9068 0.5489 0.106 Uiso 0.627(16) 1 calc PR A 1
H11B H 0.1397 0.9978 0.5995 0.106 Uiso 0.627(16) 1 calc PR A 1
H11C H 0.1854 0.8890 0.6105 0.106 Uiso 0.627(16) 1 calc PR A 1
C12 C 0.8353(6) 0.8099(4) 0.2861(3) 0.0302(11) Uani 1 1 d . . .
C13 C 0.9765(7) 0.8124(4) 0.3279(3) 0.0378(13) Uani 1 1 d . . .
H13 H 0.9845 0.7753 0.3678 0.045 Uiso 1 1 calc R . .
C14 C 1.1062(7) 0.8702(4) 0.3108(3) 0.0440(14) Uani 1 1 d . . .
H14 H 1.2030 0.8738 0.3395 0.053 Uiso 1 1 calc R . .
C15 C 1.0928(7) 0.9225(4) 0.2514(3) 0.0423(14) Uani 1 1 d . . .
H15 H 1.1824 0.9602 0.2385 0.051 Uiso 1 1 calc R . .
C16 C 0.9512(7) 0.9203(4) 0.2109(3) 0.0417(14) Uani 1 1 d . . .
H16 H 0.9428 0.9574 0.1710 0.050 Uiso 1 1 calc R . .
C17 C 0.8215(7) 0.8641(4) 0.2283(3) 0.0354(12) Uani 1 1 d . . .
H17 H 0.7234 0.8627 0.2007 0.042 Uiso 1 1 calc R . .
C18 C 0.6792(6) 0.4871(3) 0.3798(2) 0.0245(10) Uani 1 1 d . . .
C19 C 0.8329(6) 0.5092(4) 0.4096(2) 0.0266(10) Uani 1 1 d . . .
H19 H 0.8590 0.5739 0.4318 0.032 Uiso 1 1 calc R . .
C20 C 0.9493(6) 0.4371(4) 0.4071(2) 0.0289(11) Uani 1 1 d . . .
H20 H 1.0533 0.4525 0.4283 0.035 Uiso 1 1 calc R . .
C21 C 0.9129(6) 0.3445(4) 0.3739(2) 0.0283(11) Uani 1 1 d . . .
C22 C 0.7604(6) 0.3219(4) 0.3415(2) 0.0299(11) Uani 1 1 d . . .
H22 H 0.7361 0.2579 0.3174 0.036 Uiso 1 1 calc R . .
C23 C 0.6460(6) 0.3928(4) 0.3448(2) 0.0291(11) Uani 1 1 d . . .
H23 H 0.5427 0.3772 0.3227 0.035 Uiso 1 1 calc R . .
C24 C 1.1452(7) 0.2764(4) 0.4227(3) 0.0462(15) Uani 1 1 d . . .
H24A H 1.2292 0.3214 0.4095 0.069 Uiso 1 1 calc R . .
H24B H 1.1912 0.2121 0.4244 0.069 Uiso 1 1 calc R . .
H24C H 1.1024 0.3014 0.4713 0.069 Uiso 1 1 calc R . .
N1 N 0.6989(5) 0.7516(3) 0.3034(2) 0.0278(9) Uani 1 1 d . . .
O1 O 0.5354(5) 0.8788(3) 0.3474(2) 0.0386(9) Uani 1 1 d . . .
O2 O 0.7968(5) 0.6015(3) 0.25842(18) 0.0351(9) Uani 1 1 d . . .
O3 O 0.5864(4) 0.6459(2) 0.44017(17) 0.0268(8) Uani 1 1 d . . .
O4 O 0.5582(6) 0.8293(3) 0.5184(2) 0.0518(12) Uani 1 1 d . . .
O5 O 0.3002(5) 0.8345(3) 0.4809(2) 0.0439(10) Uani 1 1 d D . .
O6 O 1.0182(4) 0.2681(3) 0.36860(19) 0.0362(9) Uani 1 1 d . . .
C110 C 0.290(4) 0.926(3) 0.529(4) 0.051(5) Uani 0.373(16) 1 d PD A 2
H10C H 0.3552 0.9772 0.5098 0.061 Uiso 0.373(16) 1 calc PR A 2
H10D H 0.3310 0.9192 0.5793 0.061 Uiso 0.373(16) 1 calc PR A 2
C111 C 0.118(3) 0.9544(17) 0.5331(15) 0.070(4) Uani 0.373(16) 1 d PD A 2
H11D H 0.0730 0.9514 0.4829 0.106 Uiso 0.373(16) 1 calc PR A 2
H11E H 0.1100 1.0210 0.5591 0.106 Uiso 0.373(16) 1 calc PR A 2
H11F H 0.0568 0.9095 0.5599 0.106 Uiso 0.373(16) 1 calc PR A 2
C31 C 0.0495(6) 0.2136(4) 0.1620(2) 0.0296(11) Uani 1 1 d . . .
C32 C 0.1880(6) 0.3548(4) 0.2121(2) 0.0279(11) Uani 1 1 d . . .
C33 C 0.0276(6) 0.3901(4) 0.1862(2) 0.0256(10) Uani 1 1 d . . .
H33 H -0.0334 0.4281 0.2271 0.031 Uiso 1 1 calc R . .
C34 C -0.0622(6) 0.2955(3) 0.1519(2) 0.0281(11) Uani 1 1 d . . .
H34 H -0.1699 0.2874 0.1746 0.034 Uiso 1 1 calc R . .
C35 C -0.0754(6) 0.3114(4) 0.0691(2) 0.0265(11) Uani 1 1 d . . .
C36 C -0.2079(6) 0.3875(4) 0.0637(3) 0.0293(11) Uani 1 1 d . . .
H36A H -0.2406 0.3899 0.0116 0.035 Uiso 1 1 calc R . .
H36B H -0.3040 0.3738 0.0925 0.035 Uiso 1 1 calc R . .
C37 C -0.1210(6) 0.4814(4) 0.0975(3) 0.0281(11) Uani 1 1 d . . .
H37A H -0.1765 0.5123 0.1421 0.034 Uiso 1 1 calc R . .
H37B H -0.1131 0.5284 0.0614 0.034 Uiso 1 1 calc R . .
C38 C 0.0474(5) 0.4455(3) 0.1172(2) 0.0242(10) Uani 1 1 d . . .
C39 C -0.0903(6) 0.2203(4) 0.0138(3) 0.0304(11) Uani 1 1 d . . .
C40 C -0.2764(7) 0.0944(4) -0.0400(3) 0.0419(13) Uani 1 1 d . . .
H40A H -0.2003 0.0910 -0.0815 0.050 Uiso 1 1 calc R . .
H40B H -0.3871 0.0964 -0.0605 0.050 Uiso 1 1 calc R . .
C41 C -0.2608(9) 0.0060(5) -0.0028(4) 0.0534(16) Uani 1 1 d . . .
H41A H -0.1518 0.0045 0.0182 0.080 Uiso 1 1 calc R . .
H41B H -0.2807 -0.0524 -0.0389 0.080 Uiso 1 1 calc R . .
H41C H -0.3398 0.0078 0.0369 0.080 Uiso 1 1 calc R . .
C42 C 0.3274(6) 0.1970(3) 0.2094(3) 0.0276(10) Uani 1 1 d . . .
C43 C 0.3186(7) 0.1460(4) 0.2689(3) 0.0348(12) Uani 1 1 d . . .
H43 H 0.2249 0.1494 0.2985 0.042 Uiso 1 1 calc R . .
C44 C 0.4456(7) 0.0901(4) 0.2855(3) 0.0385(13) Uani 1 1 d . . .
H44 H 0.4404 0.0559 0.3272 0.046 Uiso 1 1 calc R . .
C45 C 0.5798(7) 0.0836(4) 0.2420(3) 0.0425(14) Uani 1 1 d . . .
H45 H 0.6668 0.0442 0.2532 0.051 Uiso 1 1 calc R . .
C46 C 0.5885(7) 0.1339(4) 0.1823(3) 0.0427(14) Uani 1 1 d . . .
H46 H 0.6817 0.1291 0.1524 0.051 Uiso 1 1 calc R . .
C47 C 0.4634(7) 0.1912(4) 0.1655(3) 0.0393(13) Uani 1 1 d . . .
H47 H 0.4700 0.2263 0.1245 0.047 Uiso 1 1 calc R . .
C48 C 0.1808(6) 0.5209(3) 0.1216(2) 0.0243(10) Uani 1 1 d . . .
C49 C 0.3336(6) 0.4981(4) 0.0937(3) 0.0258(10) Uani 1 1 d . . .
H49 H 0.3568 0.4326 0.0745 0.031 Uiso 1 1 calc R . .
C50 C 0.4531(6) 0.5713(4) 0.0938(2) 0.0275(11) Uani 1 1 d . . .
H50 H 0.5557 0.5554 0.0735 0.033 Uiso 1 1 calc R . .
C51 C 0.4226(6) 0.6650(4) 0.1229(2) 0.0274(11) Uani 1 1 d . . .
C52 C 0.2730(6) 0.6884(4) 0.1539(3) 0.0307(11) Uani 1 1 d . . .
H52 H 0.2523 0.7534 0.1754 0.037 Uiso 1 1 calc R . .
C53 C 0.1538(6) 0.6154(4) 0.1531(2) 0.0301(11) Uani 1 1 d . . .
H53 H 0.0524 0.6312 0.1747 0.036 Uiso 1 1 calc R . .
C54 C 0.6582(7) 0.7304(4) 0.0721(3) 0.0440(14) Uani 1 1 d . . .
H54A H 0.7380 0.6875 0.0897 0.066 Uiso 1 1 calc R . .
H54B H 0.7089 0.7940 0.0682 0.066 Uiso 1 1 calc R . .
H54C H 0.6167 0.7012 0.0233 0.066 Uiso 1 1 calc R . .
N31 N 0.1945(5) 0.2555(3) 0.1928(2) 0.0288(9) Uani 1 1 d . . .
O31 O 0.0241(5) 0.1277(3) 0.1439(2) 0.0385(9) Uani 1 1 d . . .
O32 O 0.2972(5) 0.4043(3) 0.24405(18) 0.0364(9) Uani 1 1 d . . .
O33 O 0.0699(4) 0.3647(2) 0.05941(16) 0.0251(7) Uani 1 1 d . . .
O34 O 0.0162(5) 0.1859(3) -0.0246(2) 0.0420(10) Uani 1 1 d . . .
O35 O -0.2425(4) 0.1834(3) 0.01194(19) 0.0364(9) Uani 1 1 d . . .
O36 O 0.5285(4) 0.7429(3) 0.12283(19) 0.0343(8) Uani 1 1 d . . .

loop_
_atom_site_aniso_label
_atom_site_aniso_U_11
_atom_site_aniso_U_22
_atom_site_aniso_U_33
_atom_site_aniso_U_23
_atom_site_aniso_U_13
_atom_site_aniso_U_12
C1 0.023(2) 0.045(3) 0.027(2) 0.018(2) 0.0049(19) 0.003(2)
C2 0.027(3) 0.039(3) 0.020(2) 0.0135(19) 0.0019(19) -0.001(2)
C3 0.022(2) 0.039(3) 0.025(2) 0.016(2) 0.0009(19) -0.004(2)
C4 0.021(2) 0.041(3) 0.025(2) 0.020(2) -0.0008(18) 0.000(2)
C5 0.019(2) 0.048(3) 0.031(2) 0.026(2) -0.0015(19) 0.004(2)
C6 0.024(2) 0.037(3) 0.030(2) 0.019(2) 0.0019(19) 0.001(2)
C7 0.024(2) 0.040(3) 0.028(2) 0.020(2) -0.0003(19) -0.002(2)
C8 0.022(2) 0.034(3) 0.025(2) 0.0163(19) 0.0027(18) -0.0009(19)
C9 0.029(3) 0.042(3) 0.028(2) 0.018(2) 0.001(2) 0.004(2)
C10 0.034(4) 0.051(5) 0.067(10) 0.006(5) 0.007(4) 0.001(3)
C11 0.089(9) 0.052(6) 0.070(9) 0.007(6) 0.044(8) 0.002(6)
C12 0.023(2) 0.035(3) 0.035(2) 0.015(2) 0.002(2) 0.000(2)
C13 0.030(3) 0.044(3) 0.043(3) 0.021(2) 0.000(2) 0.006(2)
C14 0.027(3) 0.049(4) 0.057(3) 0.011(3) -0.001(3) -0.001(2)
C15 0.028(3) 0.043(3) 0.058(3) 0.012(3) 0.014(3) -0.002(2)
C16 0.043(3) 0.039(3) 0.047(3) 0.022(2) 0.010(3) -0.006(3)
C17 0.034(3) 0.040(3) 0.035(3) 0.018(2) 0.003(2) -0.004(2)
C18 0.020(2) 0.035(3) 0.022(2) 0.0149(19) 0.0020(18) 0.0016(19)
C19 0.019(2) 0.039(3) 0.025(2) 0.015(2) -0.0018(18) -0.0062(19)
C20 0.019(2) 0.043(3) 0.028(2) 0.017(2) -0.0016(19) -0.002(2)
C21 0.024(2) 0.041(3) 0.023(2) 0.015(2) -0.0003(18) 0.007(2)
C22 0.030(3) 0.034(3) 0.028(2) 0.010(2) -0.002(2) -0.001(2)
C23 0.022(2) 0.040(3) 0.029(2) 0.016(2) -0.0060(19) 0.001(2)
C24 0.034(3) 0.051(4) 0.054(3) 0.007(3) -0.018(3) 0.015(3)
N1 0.020(2) 0.036(2) 0.031(2) 0.0171(17) 0.0045(16) 0.0000(17)
O1 0.036(2) 0.034(2) 0.051(2) 0.0217(17) 0.0123(18) 0.0074(17)
O2 0.030(2) 0.043(2) 0.0352(18) 0.0169(16) 0.0112(16) 0.0020(16)
O3 0.0186(16) 0.0377(19) 0.0271(16) 0.0152(14) -0.0003(13) 0.0025(14)
O4 0.047(3) 0.045(2) 0.060(3) -0.003(2) -0.024(2) 0.009(2)
O5 0.0242(19) 0.051(2) 0.056(2) 0.0053(19) 0.0006(17) 0.0058(17)
O6 0.0256(19) 0.044(2) 0.0396(19) 0.0057(16) -0.0064(16) 0.0100(16)
C110 0.034(4) 0.051(5) 0.067(10) 0.006(5) 0.007(4) 0.001(3)
C111 0.089(9) 0.052(6) 0.070(9) 0.007(6) 0.044(8) 0.002(6)
C31 0.027(2) 0.040(3) 0.026(2) 0.021(2) -0.0040(19) -0.005(2)
C32 0.023(2) 0.043(3) 0.021(2) 0.019(2) -0.0024(18) -0.005(2)
C33 0.021(2) 0.037(3) 0.023(2) 0.0175(19) -0.0003(18) 0.0038(19)
C34 0.023(2) 0.040(3) 0.024(2) 0.017(2) 0.0020(18) -0.006(2)
C35 0.019(2) 0.039(3) 0.026(2) 0.022(2) 0.0019(18) -0.0042(19)
C36 0.025(2) 0.040(3) 0.027(2) 0.018(2) -0.0037(19) 0.000(2)
C37 0.021(2) 0.041(3) 0.025(2) 0.017(2) -0.0031(18) 0.002(2)
C38 0.016(2) 0.037(3) 0.024(2) 0.0198(19) 0.0008(17) -0.0007(18)
C39 0.024(2) 0.040(3) 0.032(2) 0.024(2) 0.003(2) -0.006(2)
C40 0.035(3) 0.045(3) 0.048(3) 0.016(3) -0.002(2) -0.008(2)
C41 0.050(4) 0.047(4) 0.064(4) 0.013(3) -0.003(3) -0.004(3)
C42 0.025(2) 0.030(3) 0.030(2) 0.0137(19) -0.0021(19) -0.002(2)
C43 0.030(3) 0.047(3) 0.034(2) 0.024(2) 0.001(2) 0.002(2)
C44 0.035(3) 0.043(3) 0.041(3) 0.019(2) -0.008(2) 0.002(2)
C45 0.031(3) 0.038(3) 0.059(3) 0.008(3) -0.015(3) 0.005(2)
C46 0.024(3) 0.049(4) 0.056(3) 0.010(3) 0.003(2) -0.004(2)
C47 0.031(3) 0.050(3) 0.041(3) 0.022(3) 0.002(2) -0.012(2)
C48 0.020(2) 0.035(3) 0.021(2) 0.0183(19) -0.0046(18) -0.0018(19)
C49 0.022(2) 0.028(2) 0.030(2) 0.0142(19) -0.0030(19) 0.0016(19)
C50 0.014(2) 0.045(3) 0.027(2) 0.016(2) -0.0031(18) -0.001(2)
C51 0.019(2) 0.040(3) 0.025(2) 0.016(2) -0.0018(18) -0.006(2)
C52 0.028(3) 0.035(3) 0.031(2) 0.012(2) 0.004(2) -0.002(2)
C53 0.024(2) 0.041(3) 0.028(2) 0.013(2) 0.003(2) -0.003(2)
C54 0.033(3) 0.049(3) 0.052(3) 0.013(3) 0.015(3) -0.011(3)
N31 0.022(2) 0.039(2) 0.029(2) 0.0180(17) -0.0054(16) -0.0039(18)
O31 0.032(2) 0.039(2) 0.049(2) 0.0232(17) -0.0107(17) -0.0071(16)
O32 0.032(2) 0.044(2) 0.0370(19) 0.0195(16) -0.0129(16) -0.0055(17)
O33 0.0190(16) 0.0358(19) 0.0242(15) 0.0176(14) 0.0018(13) -0.0024(14)
O34 0.033(2) 0.049(2) 0.045(2) 0.0082(18) 0.0105(18) -0.0069(18)
O35 0.0241(18) 0.043(2) 0.044(2) 0.0146(17) -0.0005(15) -0.0106(16)
O36 0.0227(18) 0.041(2) 0.0402(19) 0.0100(16) 0.0023(15) -0.0082(15)

loop_
_atom_type_symbol
_atom_type_description
_atom_type_scat_dispersion_real
_atom_type_scat_dispersion_imag
_atom_type_scat_source
C C 0.0033 0.0016 'International Tables Vol C Tables 4.2.6.8 and 6.1.1.4'
H H 0.0000 0.0000 'International Tables Vol C Tables 4.2.6.8 and 6.1.1.4'
N N 0.0061 0.0033 'International Tables Vol C Tables 4.2.6.8 and 6.1.1.4'
O O 0.0106 0.0060 'International Tables Vol C Tables 4.2.6.8 and 6.1.1.4'

loop_
_geom_angle_atom_site_label_1
_geom_angle_atom_site_label_2
_geom_angle_atom_site_label_3
_geom_angle
_geom_angle_site_symmetry_1
_geom_angle_site_symmetry_3
O1 C1 N1 124.7(5) . .
O1 C1 C4 128.1(5) . .
N1 C1 C4 107.2(4) . .
O2 C2 N1 124.2(5) . .
O2 C2 C3 127.3(5) . .
N1 C2 C3 108.6(4) . .
C2 C3 C4 104.5(4) . .
C2 C3 C8 111.5(4) . .
C4 C3 C8 101.8(4) . .
C2 C3 H3 112.8 . .
C4 C3 H3 112.8 . .
C8 C3 H3 112.8 . .
C1 C4 C3 105.8(4) . .
C1 C4 C5 110.3(4) . .
C3 C4 C5 102.0(4) . .
C1 C4 H4 112.7 . .
C3 C4 H4 112.7 . .
C5 C4 H4 112.7 . .
O3 C5 C9 111.5(4) . .
O3 C5 C6 102.9(4) . .
C9 C5 C6 116.8(4) . .
O3 C5 C4 101.9(4) . .
C9 C5 C4 115.2(4) . .
C6 C5 C4 106.9(4) . .
C5 C6 C7 101.9(4) . .
C5 C6 H6A 111.4 . .
C7 C6 H6A 111.4 . .
C5 C6 H6B 111.4 . .
C7 C6 H6B 111.4 . .
H6A C6 H6B 109.3 . .
C6 C7 C8 102.0(4) . .
C6 C7 H7A 111.4 . .
C8 C7 H7A 111.4 . .
C6 C7 H7B 111.4 . .
C8 C7 H7B 111.4 . .
H7A C7 H7B 109.2 . .
O3 C8 C18 113.3(4) . .
O3 C8 C7 102.2(4) . .
C18 C8 C7 115.1(4) . .
O3 C8 C3 100.5(3) . .
C18 C8 C3 116.5(4) . .
C7 C8 C3 107.3(4) . .
O4 C9 O5 124.7(5) . .
O4 C9 C5 125.2(5) . .
O5 C9 C5 110.0(4) . .
O5 C10 C11 108.0(17) . .
O5 C10 H10A 110.1 . .
C11 C10 H10A 110.1 . .
O5 C10 H10B 110.1 . .
C11 C10 H10B 110.1 . .
H10A C10 H10B 108.4 . .
C17 C12 C13 121.1(5) . .
C17 C12 N1 118.7(5) . .
C13 C12 N1 120.2(4) . .
C12 C13 C14 119.2(5) . .
C12 C13 H13 120.4 . .
C14 C13 H13 120.4 . .
C15 C14 C13 119.4(5) . .
C15 C14 H14 120.3 . .
C13 C14 H14 120.3 . .
C16 C15 C14 120.8(5) . .
C16 C15 H15 119.6 . .
C14 C15 H15 119.6 . .
C15 C16 C17 120.0(5) . .
C15 C16 H16 120.0 . .
C17 C16 H16 120.0 . .
C16 C17 C12 119.5(5) . .
C16 C17 H17 120.2 . .
C12 C17 H17 120.2 . .
C19 C18 C23 118.6(5) . .
C19 C18 C8 121.1(4) . .
C23 C18 C8 120.4(4) . .
C18 C19 C20 120.6(5) . .
C18 C19 H19 119.7 . .
C20 C19 H19 119.7 . .
C21 C20 C19 119.8(5) . .
C21 C20 H20 120.1 . .
C19 C20 H20 120.1 . .
C20 C21 O6 124.5(5) . .
C20 C21 C22 120.2(5) . .
O6 C21 C22 115.3(4) . .
C23 C22 C21 119.7(5) . .
C23 C22 H22 120.1 . .
C21 C22 H22 120.1 . .
C22 C23 C18 121.0(5) . .
C22 C23 H23 119.5 . .
C18 C23 H23 119.5 . .
O6 C24 H24A 109.5 . .
O6 C24 H24B 109.5 . .
H24A C24 H24B 109.5 . .
O6 C24 H24C 109.5 . .
H24A C24 H24C 109.5 . .
H24B C24 H24C 109.5 . .
C2 N1 C1 113.6(4) . .
C2 N1 C12 123.7(4) . .
C1 N1 C12 122.6(4) . .
C5 O3 C8 98.6(4) . .
C9 O5 C110 113.8(19) . .
C9 O5 C10 117.7(11) . .
C110 O5 C10 9(5) . .
C21 O6 C24 116.0(4) . .
O5 C110 C111 108(2) . .
O5 C110 H10C 110.0 . .
C111 C110 H10C 110.0 . .
O5 C110 H10D 110.0 . .
C111 C110 H10D 110.0 . .
H10C C110 H10D 108.4 . .
C110 C111 H11D 109.5 . .
C110 C111 H11E 109.5 . .
H11D C111 H11E 109.5 . .
C110 C111 H11F 109.5 . .
H11D C111 H11F 109.5 . .
H11E C111 H11F 109.5 . .
O31 C31 N31 125.2(5) . .
O31 C31 C34 127.0(5) . .
N31 C31 C34 107.7(4) . .
O32 C32 N31 123.6(5) . .
O32 C32 C33 127.1(5) . .
N31 C32 C33 109.3(4) . .
C32 C33 C34 103.8(4) . .
C32 C33 C38 111.8(4) . .
C34 C33 C38 101.8(3) . .
C32 C33 H33 112.9 . .
C34 C33 H33 112.9 . .
C38 C33 H33 112.9 . .
C31 C34 C33 105.7(4) . .
C31 C34 C35 111.5(4) . .
C33 C34 C35 101.2(3) . .
C31 C34 H34 112.5 . .
C33 C34 H34 112.5 . .
C35 C34 H34 112.5 . .
O33 C35 C39 111.3(4) . .
O33 C35 C36 103.2(3) . .
C39 C35 C36 115.4(4) . .
O33 C35 C34 102.4(3) . .
C39 C35 C34 115.8(4) . .
C36 C35 C34 107.2(4) . .
C37 C36 C35 101.4(4) . .
C37 C36 H36A 111.5 . .
C35 C36 H36A 111.5 . .
C37 C36 H36B 111.5 . .
C35 C36 H36B 111.5 . .
H36A C36 H36B 109.3 . .
C36 C37 C38 102.7(4) . .
C36 C37 H37A 111.2 . .
C38 C37 H37A 111.2 . .
C36 C37 H37B 111.2 . .
C38 C37 H37B 111.2 . .
H37A C37 H37B 109.1 . .
O33 C38 C48 113.0(3) . .
O33 C38 C37 102.1(4) . .
C48 C38 C37 115.1(4) . .
O33 C38 C33 100.7(3) . .
C48 C38 C33 116.5(4) . .
C37 C38 C33 107.5(3) . .
O34 C39 O35 124.4(5) . .
O34 C39 C35 125.2(4) . .
O35 C39 C35 110.4(4) . .
O35 C40 C41 111.1(5) . .
O35 C40 H40A 109.4 . .
C41 C40 H40A 109.4 . .
O35 C40 H40B 109.4 . .
C41 C40 H40B 109.4 . .
H40A C40 H40B 108.0 . .
C40 C41 H41A 109.5 . .
C40 C41 H41B 109.5 . .
H41A C41 H41B 109.5 . .
C40 C41 H41C 109.5 . .
H41A C41 H41C 109.5 . .
H41B C41 H41C 109.5 . .
C43 C42 C47 120.2(5) . .
C43 C42 N31 119.5(4) . .
C47 C42 N31 120.3(4) . .
C44 C43 C42 120.0(5) . .
C44 C43 H43 120.0 . .
C42 C43 H43 120.0 . .
C45 C44 C43 120.0(5) . .
C45 C44 H44 120.0 . .
C43 C44 H44 120.0 . .
C44 C45 C46 120.1(5) . .
C44 C45 H45 120.0 . .
C46 C45 H45 120.0 . .
C45 C46 C47 120.6(5) . .
C45 C46 H46 119.7 . .
C47 C46 H46 119.7 . .
C46 C47 C42 119.1(5) . .
C46 C47 H47 120.5 . .
C42 C47 H47 120.5 . .
C53 C48 C49 118.4(4) . .
C53 C48 C38 120.0(4) . .
C49 C48 C38 121.6(4) . .
C48 C49 C50 120.5(5) . .
C48 C49 H49 119.7 . .
C50 C49 H49 119.7 . .
C51 C50 C49 120.3(4) . .
C51 C50 H50 119.9 . .
C49 C50 H50 119.9 . .
C50 C51 O36 124.9(4) . .
C50 C51 C52 120.1(4) . .
O36 C51 C52 115.0(4) . .
C51 C52 C53 119.4(5) . .
C51 C52 H52 120.3 . .
C53 C52 H52 120.3 . .
C48 C53 C52 121.2(5) . .
C48 C53 H53 119.4 . .
C52 C53 H53 119.4 . .
O36 C54 H54A 109.5 . .
O36 C54 H54B 109.5 . .
H54A C54 H54B 109.5 . .
O36 C54 H54C 109.5 . .
H54A C54 H54C 109.5 . .
H54B C54 H54C 109.5 . .
C32 N31 C31 113.1(4) . .
C32 N31 C42 124.7(4) . .
C31 N31 C42 121.8(4) . .
C35 O33 C38 98.2(3) . .
C39 O35 C40 116.9(4) . .
C51 O36 C54 116.9(4) . .

loop_
_geom_bond_atom_site_label_1
_geom_bond_atom_site_label_2
_geom_bond_distance
_geom_bond_site_symmetry_2
C1 O1 1.202(6) .
C1 N1 1.399(6) .
C1 C4 1.514(7) .
C2 O2 1.209(6) .
C2 N1 1.386(6) .
C2 C3 1.512(7) .
C3 C4 1.539(7) .
C3 C8 1.564(6) .
C3 H3 1.0000 .
C4 C5 1.568(6) .
C4 H4 1.0000 .
C5 O3 1.435(6) .
C5 C9 1.497(7) .
C5 C6 1.533(7) .
C6 C7 1.545(7) .
C6 H6A 0.9900 .
C6 H6B 0.9900 .
C7 C8 1.561(7) .
C7 H7A 0.9900 .
C7 H7B 0.9900 .
C8 O3 1.451(6) .
C8 C18 1.495(7) .
C9 O4 1.206(6) .
C9 O5 1.327(6) .
C10 O5 1.451(11) .
C10 C11 1.48(2) .
C10 H10A 0.9900 .
C10 H10B 0.9900 .
C11 H11A 0.9800 .
C11 H11B 0.9800 .
C11 H11C 0.9800 .
C12 C17 1.384(7) .
C12 C13 1.388(7) .
C12 N1 1.440(6) .
C13 C14 1.392(8) .
C13 H13 0.9500 .
C14 C15 1.391(8) .
C14 H14 0.9500 .
C15 C16 1.379(8) .
C15 H15 0.9500 .
C16 C17 1.381(7) .
C16 H16 0.9500 .
C17 H17 0.9500 .
C18 C19 1.392(6) .
C18 C23 1.392(7) .
C19 C20 1.400(7) .
C19 H19 0.9500 .
C20 C21 1.366(7) .
C20 H20 0.9500 .
C21 O6 1.379(6) .
C21 C22 1.402(7) .
C22 C23 1.375(7) .
C22 H22 0.9500 .
C23 H23 0.9500 .
C24 O6 1.427(6) .
C24 H24A 0.9800 .
C24 H24B 0.9800 .
C24 H24C 0.9800 .
O5 C110 1.448(15) .
C110 C111 1.49(3) .
C110 H10C 0.9900 .
C110 H10D 0.9900 .
C111 H11D 0.9800 .
C111 H11E 0.9800 .
C111 H11F 0.9800 .
C31 O31 1.204(6) .
C31 N31 1.403(6) .
C31 C34 1.508(7) .
C32 O32 1.217(6) .
C32 N31 1.373(6) .
C32 C33 1.520(6) .
C33 C34 1.544(7) .
C33 C38 1.572(6) .
C33 H33 1.0000 .
C34 C35 1.561(6) .
C34 H34 1.0000 .
C35 O33 1.426(5) .
C35 C39 1.504(7) .
C35 C36 1.550(7) .
C36 C37 1.522(7) .
C36 H36A 0.9900 .
C36 H36B 0.9900 .
C37 C38 1.548(6) .
C37 H37A 0.9900 .
C37 H37B 0.9900 .
C38 O33 1.445(6) .
C38 C48 1.499(6) .
C39 O34 1.199(6) .
C39 O35 1.350(6) .
C40 O35 1.467(6) .
C40 C41 1.487(8) .
C40 H40A 0.9900 .
C40 H40B 0.9900 .
C41 H41A 0.9800 .
C41 H41B 0.9800 .
C41 H41C 0.9800 .
C42 C43 1.378(6) .
C42 C47 1.389(7) .
C42 N31 1.436(6) .
C43 C44 1.376(7) .
C43 H43 0.9500 .
C44 C45 1.373(8) .
C44 H44 0.9500 .
C45 C46 1.376(8) .
C45 H45 0.9500 .
C46 C47 1.377(8) .
C46 H46 0.9500 .
C47 H47 0.9500 .
C48 C53 1.378(7) .
C48 C49 1.398(7) .
C49 C50 1.402(6) .
C49 H49 0.9500 .
C50 C51 1.362(7) .
C50 H50 0.9500 .
C51 O36 1.378(6) .
C51 C52 1.395(7) .
C52 C53 1.399(7) .
C52 H52 0.9500 .
C53 H53 0.9500 .
C54 O36 1.426(6) .
C54 H54A 0.9800 .
C54 H54B 0.9800 .
C54 H54C 0.9800 .
